data_4072783
loop_
_publ_author_name
'Nakajima, Yumiko'
'Okuda, Jun'

_publ_section_title
;
 Reactivity of Monocationic Bis(alkyl) and Dicationic Mono(alkyl) Yttrium
 Complexes toward Ketones and Carbon Dioxide
;
_journal_issue 5
_journal_name_full Organometallics
_journal_page_first 1270
_journal_paper_doi 10.1021/om0610290
_journal_volume 26
_journal_year 2007
_chemical_formula_sum 'C100 H148 B2 O16 Si4 Y2'
_chemical_formula_weight 1917.98
_chemical_name_systematic
;
 ?
;
_space_group_IT_number 14
_symmetry_cell_setting monoclinic
_symmetry_space_group_name_Hall '-P 2yn'
_symmetry_space_group_name_H-M 'P 1 21/n 1'
_atom_sites_solution_hydrogens geom
_atom_sites_solution_primary direct
_atom_sites_solution_secondary difmap
_audit_creation_method SHELXL-97
_cell_angle_alpha 90.00
_cell_angle_beta 93.001(2)
_cell_angle_gamma 90.00
_cell_formula_units_Z 2
_cell_length_a 12.4231(10)
_cell_length_b 13.6526(11)
_cell_length_c 29.791(2)
_cell_measurement_reflns_used 3813
_cell_measurement_temperature 130(2)
_cell_measurement_theta_max 25.48
_cell_measurement_theta_min 2.22
_cell_volume 5045.9(7)
_computing_cell_refinement 'Bruker SMART'
_computing_data_collection 'Bruker SMART'
_computing_data_reduction 'Bruker SAINT'
_computing_molecular_graphics 'ORTEP3 for Windows (Farrugia, 1997)'
_computing_structure_refinement 'SHELXL-97 (Sheldrick, 1997)'
_computing_structure_solution 'SHELXS-97 (Sheldrick, 1990)'
_diffrn_ambient_temperature 130(2)
_diffrn_measured_fraction_theta_full 0.957
_diffrn_measured_fraction_theta_max 0.957
_diffrn_measurement_device_type 'CCD area detector'
_diffrn_measurement_method 'phi and omega scans'
_diffrn_radiation_monochromator graphite
_diffrn_radiation_source 'fine-focus sealed tube'
_diffrn_radiation_type MoK\a
_diffrn_radiation_wavelength 0.71073
_diffrn_reflns_av_R_equivalents 0.0605
_diffrn_reflns_av_sigmaI/netI 0.0888
_diffrn_reflns_limit_h_max 16
_diffrn_reflns_limit_h_min -16
_diffrn_reflns_limit_k_max 13
_diffrn_reflns_limit_k_min -17
_diffrn_reflns_limit_l_max 39
_diffrn_reflns_limit_l_min -32
_diffrn_reflns_number 33647
_diffrn_reflns_theta_full 28.57
_diffrn_reflns_theta_max 28.57
_diffrn_reflns_theta_min 2.22
_exptl_absorpt_coefficient_mu 1.253
_exptl_absorpt_correction_T_max 0.7615
_exptl_absorpt_correction_T_min 0.6086
_exptl_absorpt_correction_type empirical
_exptl_absorpt_process_details 'Bruker SADABS'
_exptl_crystal_colour colourless
_exptl_crystal_density_diffrn 1.262
_exptl_crystal_density_method 'not measured'
_exptl_crystal_description rod
_exptl_crystal_F_000 2040
_exptl_crystal_size_max 0.44
_exptl_crystal_size_mid 0.36
_exptl_crystal_size_min 0.23
_refine_diff_density_max 0.604
_refine_diff_density_min -0.404
_refine_diff_density_rms 0.083
_refine_ls_extinction_method none
_refine_ls_goodness_of_fit_ref 1.005
_refine_ls_hydrogen_treatment noref
_refine_ls_matrix_type full
_refine_ls_number_parameters 554
_refine_ls_number_reflns 12334
_refine_ls_number_restraints 0
_refine_ls_restrained_S_all 1.005
_refine_ls_R_factor_all 0.1008
_refine_ls_R_factor_gt 0.0548
_refine_ls_shift/su_max 0.000
_refine_ls_shift/su_mean 0.000
_refine_ls_structure_factor_coef Fsqd
_refine_ls_weighting_details 'calc w=1/[\s2^(Fo2^)+(0.0694P)2^+0.0000P] where P=(Fo2^+2Fc2^)/3'
_refine_ls_weighting_scheme calc
_refine_ls_wR_factor_gt 0.1242
_refine_ls_wR_factor_ref 0.1416
_reflns_number_gt 7947
_reflns_number_total 12334
_reflns_threshold_expression >2sigma(I)
_cod_data_source_file om0610290si20070104_103919.cif
_cod_data_source_block complex6a
_cod_original_sg_symbol_H-M 'P 1 21/N 1'
_cod_database_code 4072783

loop_
_symmetry_equiv_pos_as_xyz
'x, y, z'
'-x+1/2, y+1/2, -z+1/2'
'-x, -y, -z'
'x-1/2, -y-1/2, z-1/2'

loop_
_atom_site_label
_atom_site_type_symbol
_atom_site_fract_x
_atom_site_fract_y
_atom_site_fract_z
_atom_site_U_iso_or_equiv
_atom_site_adp_type
_atom_site_occupancy
_atom_site_symmetry_multiplicity
_atom_site_calc_flag
_atom_site_refinement_flags
_atom_site_disorder_assembly
_atom_site_disorder_group
Y1 Y 0.95051(2) 0.005209(19) 0.060349(9) 0.02022(9) Uani 1 1 d . . .
B1 B 1.0236(3) 0.5002(3) -0.24250(12) 0.0272(7) Uani 1 1 d . . .
Si1 Si 0.83339(7) 0.34951(6) -0.04054(3) 0.0278(2) Uani 1 1 d . . .
Si2 Si 0.63294(7) -0.15216(7) -0.03658(3) 0.0330(2) Uani 1 1 d . . .
O1 O 0.77398(17) -0.00279(14) 0.02975(7) 0.0294(5) Uani 1 1 d . . .
O2 O 1.10785(16) 0.02105(14) 0.02149(7) 0.0236(4) Uani 1 1 d . . .
O3 O 0.99823(17) -0.15008(14) 0.04287(6) 0.0268(5) Uani 1 1 d . . .
O4 O 0.94987(16) 0.15608(14) 0.02807(6) 0.0257(5) Uani 1 1 d . . .
O5 O 0.86792(17) -0.10275(15) 0.11486(7) 0.0305(5) Uani 1 1 d . . .
O6 O 1.07725(17) 0.03013(14) 0.12200(7) 0.0258(5) Uani 1 1 d . B .
O7 O 0.85406(17) 0.10901(15) 0.11135(6) 0.0308(5) Uani 1 1 d . . .
C1 C 0.7941(2) -0.01588(19) -0.01093(10) 0.0226(6) Uani 1 1 d . . .
C2 C 0.7046(2) -0.0300(2) -0.04513(10) 0.0254(7) Uani 1 1 d . . .
H2A H 0.7334 -0.0285 -0.0755 0.031 Uiso 1 1 calc R . .
H2B H 0.6522 0.0243 -0.0431 0.031 Uiso 1 1 calc R . .
C3 C 0.7370(3) -0.2457(3) -0.02107(14) 0.0536(11) Uani 1 1 d . . .
H3A H 0.7861 -0.2527 -0.0456 0.080 Uiso 1 1 calc R . .
H3B H 0.7019 -0.3087 -0.0158 0.080 Uiso 1 1 calc R . .
H3C H 0.7778 -0.2252 0.0064 0.080 Uiso 1 1 calc R . .
C4 C 0.5391(3) -0.1378(3) 0.00899(14) 0.0572(11) Uani 1 1 d . . .
H4A H 0.4844 -0.0888 0.0002 0.086 Uiso 1 1 calc R . .
H4B H 0.5792 -0.1164 0.0365 0.086 Uiso 1 1 calc R . .
H4C H 0.5040 -0.2007 0.0145 0.086 Uiso 1 1 calc R . .
C5 C 0.5571(4) -0.1839(4) -0.08989(15) 0.0876(18) Uani 1 1 d . . .
H5A H 0.6075 -0.1910 -0.1139 0.131 Uiso 1 1 calc R . .
H5B H 0.5053 -0.1317 -0.0978 0.131 Uiso 1 1 calc R . .
H5C H 0.5185 -0.2457 -0.0861 0.131 Uiso 1 1 calc R . .
C6 C 0.9739(2) 0.1965(2) -0.00855(9) 0.0226(6) Uani 1 1 d . . .
C7 C 0.9642(2) 0.3048(2) -0.01176(10) 0.0261(7) Uani 1 1 d . . .
H7A H 1.0251 0.3302 -0.0284 0.031 Uiso 1 1 calc R . .
H7B H 0.9706 0.3326 0.0190 0.031 Uiso 1 1 calc R . .
C8 C 0.7221(3) 0.2677(3) -0.02583(13) 0.0457(9) Uani 1 1 d . . .
H8A H 0.7168 0.2669 0.0069 0.069 Uiso 1 1 calc R . .
H8B H 0.7363 0.2013 -0.0365 0.069 Uiso 1 1 calc R . .
H8C H 0.6543 0.2917 -0.0401 0.069 Uiso 1 1 calc R . .
C9 C 0.8125(3) 0.4752(2) -0.01804(12) 0.0412(9) Uani 1 1 d . . .
H9A H 0.8724 0.5174 -0.0260 0.062 Uiso 1 1 calc R . .
H9B H 0.8095 0.4722 0.0147 0.062 Uiso 1 1 calc R . .
H9C H 0.7446 0.5019 -0.0311 0.062 Uiso 1 1 calc R . .
C10 C 0.8436(3) 0.3505(2) -0.10247(11) 0.0389(8) Uani 1 1 d . . .
H10A H 0.9027 0.3937 -0.1103 0.058 Uiso 1 1 calc R . .
H10B H 0.7758 0.3742 -0.1168 0.058 Uiso 1 1 calc R . .
H10C H 0.8578 0.2839 -0.1130 0.058 Uiso 1 1 calc R . .
C11 C 0.7539(3) -0.1069(2) 0.12325(11) 0.0355(8) Uani 1 1 d . . .
H11A H 0.7118 -0.0664 0.1011 0.043 Uiso 1 1 calc R . .
H11B H 0.7411 -0.0823 0.1538 0.043 Uiso 1 1 calc R . .
C12 C 0.7207(3) -0.2138(3) 0.11892(15) 0.0583(11) Uani 1 1 d . . .
H12A H 0.6748 -0.2246 0.0912 0.070 Uiso 1 1 calc R . .
H12B H 0.6805 -0.2347 0.1451 0.070 Uiso 1 1 calc R . .
C13 C 0.8265(3) -0.2700(3) 0.11707(12) 0.0426(9) Uani 1 1 d . . .
H13A H 0.8280 -0.3269 0.1377 0.051 Uiso 1 1 calc R . .
H13B H 0.8377 -0.2934 0.0862 0.051 Uiso 1 1 calc R . .
C14 C 0.9105(3) -0.1956(2) 0.13177(11) 0.0346(8) Uani 1 1 d . . .
H14A H 0.9208 -0.1942 0.1649 0.042 Uiso 1 1 calc R . .
H14B H 0.9803 -0.2106 0.1188 0.042 Uiso 1 1 calc R . .
C15 C 1.1187(3) 0.1289(2) 0.13085(11) 0.0353(8) Uani 1 1 d . . .
H15A H 1.0638 0.1705 0.1444 0.042 Uiso 0.50 1 calc PR A 1
H15B H 1.1411 0.1603 0.1029 0.042 Uiso 0.50 1 calc PR A 1
H15C H 1.0605 0.1781 0.1269 0.042 Uiso 0.50 1 calc PR A 2
H15D H 1.1765 0.1451 0.1104 0.042 Uiso 0.50 1 calc PR A 2
C16A C 1.2183(5) 0.1119(4) 0.1647(2) 0.0268(13) Uiso 0.50 1 d P B 1
H16A H 1.2845 0.0985 0.1486 0.032 Uiso 0.50 1 calc PR B 1
H16B H 1.2308 0.1692 0.1847 0.032 Uiso 0.50 1 calc PR B 1
C16B C 1.1627(8) 0.1261(6) 0.1794(3) 0.060(2) Uiso 0.50 1 d P B 2
H16C H 1.2292 0.1659 0.1831 0.072 Uiso 0.50 1 calc PR B 2
H16D H 1.1089 0.1526 0.1995 0.072 Uiso 0.50 1 calc PR B 2
C17 C 1.1852(4) 0.0262(3) 0.18990(15) 0.0597(12) Uani 1 1 d . . .
H17A H 1.1400 0.0460 0.2147 0.072 Uiso 0.50 1 calc PR B 1
H17B H 1.2490 -0.0095 0.2027 0.072 Uiso 0.50 1 calc PR B 1
H17C H 1.1644 0.0114 0.2208 0.072 Uiso 0.50 1 calc PR B 2
H17D H 1.2633 0.0132 0.1882 0.072 Uiso 0.50 1 calc PR B 2
C18 C 1.1221(3) -0.0366(3) 0.15675(12) 0.0409(9) Uani 1 1 d . B .
H18A H 1.1696 -0.0858 0.1434 0.049 Uiso 1 1 calc R . .
H18B H 1.0636 -0.0713 0.1716 0.049 Uiso 1 1 calc R . .
C19 C 0.8540(3) 0.1094(2) 0.15999(10) 0.0342(8) Uani 1 1 d . . .
H19A H 0.9244 0.0872 0.1734 0.041 Uiso 1 1 calc R . .
H19B H 0.7966 0.0662 0.1706 0.041 Uiso 1 1 calc R . .
C20 C 0.8330(3) 0.2145(2) 0.17198(11) 0.0411(9) Uani 1 1 d . . .
H20A H 0.8995 0.2543 0.1713 0.049 Uiso 1 1 calc R . .
H20B H 0.8033 0.2199 0.2021 0.049 Uiso 1 1 calc R . .
C21 C 0.7512(3) 0.2451(3) 0.13540(12) 0.0432(9) Uani 1 1 d . . .
H21A H 0.6772 0.2282 0.1436 0.052 Uiso 1 1 calc R . .
H21B H 0.7551 0.3164 0.1298 0.052 Uiso 1 1 calc R . .
C22 C 0.7822(3) 0.1883(3) 0.09518(12) 0.0542(11) Uani 1 1 d . . .
H22A H 0.7172 0.1608 0.0791 0.065 Uiso 1 1 calc R . .
H22B H 0.8196 0.2313 0.0743 0.065 Uiso 1 1 calc R . .
C23 C 0.9881(2) 0.5412(2) -0.19329(10) 0.0253(7) Uani 1 1 d . . .
C24 C 0.8844(3) 0.5775(2) -0.18733(11) 0.0317(7) Uani 1 1 d . . .
H24 H 0.8336 0.5775 -0.2123 0.038 Uiso 1 1 calc R . .
C25 C 0.8524(3) 0.6136(2) -0.14625(11) 0.0339(8) Uani 1 1 d . . .
H25 H 0.7816 0.6387 -0.1438 0.041 Uiso 1 1 calc R . .
C26 C 0.9238(3) 0.6127(2) -0.10936(11) 0.0341(8) Uani 1 1 d . . .
H26 H 0.9028 0.6373 -0.0813 0.041 Uiso 1 1 calc R . .
C27 C 1.0259(3) 0.5759(2) -0.11356(10) 0.0322(7) Uani 1 1 d . . .
H27 H 1.0753 0.5745 -0.0881 0.039 Uiso 1 1 calc R . .
C28 C 1.0575(3) 0.5407(2) -0.15475(10) 0.0269(7) Uani 1 1 d . . .
H28 H 1.1284 0.5156 -0.1567 0.032 Uiso 1 1 calc R . .
C29 C 1.1565(3) 0.4952(2) -0.24168(10) 0.0275(7) Uani 1 1 d . . .
C30 C 1.2152(3) 0.4133(2) -0.22733(10) 0.0322(8) Uani 1 1 d . . .
H30 H 1.1772 0.3554 -0.2203 0.039 Uiso 1 1 calc R . .
C31 C 1.3273(3) 0.4123(3) -0.22279(11) 0.0395(8) Uani 1 1 d . . .
H31 H 1.3641 0.3546 -0.2129 0.047 Uiso 1 1 calc R . .
C32 C 1.3852(3) 0.4958(3) -0.23276(11) 0.0384(8) Uani 1 1 d . . .
H32 H 1.4617 0.4957 -0.2296 0.046 Uiso 1 1 calc R . .
C33 C 1.3312(3) 0.5783(3) -0.24718(11) 0.0360(8) Uani 1 1 d . . .
H33 H 1.3701 0.6358 -0.2541 0.043 Uiso 1 1 calc R . .
C34 C 1.2188(3) 0.5777(2) -0.25172(10) 0.0298(7) Uani 1 1 d . . .
H34 H 1.1827 0.6355 -0.2620 0.036 Uiso 1 1 calc R . .
C35 C 0.9725(2) 0.3905(2) -0.25169(10) 0.0262(7) Uani 1 1 d . . .
C36 C 1.0100(3) 0.3286(2) -0.28536(10) 0.0303(7) Uani 1 1 d . . .
H36 H 1.0666 0.3515 -0.3029 0.036 Uiso 1 1 calc R . .
C37 C 0.9687(3) 0.2365(2) -0.29420(11) 0.0332(8) Uani 1 1 d . . .
H37 H 0.9961 0.1983 -0.3177 0.040 Uiso 1 1 calc R . .
C38 C 0.8879(3) 0.1995(2) -0.26915(12) 0.0364(8) Uani 1 1 d . . .
H38 H 0.8597 0.1358 -0.2750 0.044 Uiso 1 1 calc R . .
C39 C 0.8486(3) 0.2565(2) -0.23547(11) 0.0355(8) Uani 1 1 d . . .
H39 H 0.7930 0.2321 -0.2179 0.043 Uiso 1 1 calc R . .
C40 C 0.8901(2) 0.3493(2) -0.22725(10) 0.0308(7) Uani 1 1 d . . .
H40 H 0.8614 0.3870 -0.2039 0.037 Uiso 1 1 calc R . .
C41 C 0.9822(2) 0.5784(2) -0.28241(10) 0.0288(7) Uani 1 1 d . . .
C42 C 0.9708(3) 0.5509(3) -0.32785(12) 0.0463(10) Uani 1 1 d . . .
H42 H 0.9830 0.4844 -0.3356 0.056 Uiso 1 1 calc R . .
C43 C 0.9424(4) 0.6170(3) -0.36186(13) 0.0583(12) Uani 1 1 d . . .
H43 H 0.9369 0.5952 -0.3922 0.070 Uiso 1 1 calc R . .
C44 C 0.9224(3) 0.7130(3) -0.35234(13) 0.0514(11) Uani 1 1 d . . .
H44 H 0.9012 0.7575 -0.3757 0.062 Uiso 1 1 calc R . .
C45 C 0.9333(3) 0.7444(3) -0.30823(12) 0.0425(9) Uani 1 1 d . . .
H45 H 0.9206 0.8110 -0.3009 0.051 Uiso 1 1 calc R . .
C46 C 0.9632(3) 0.6771(3) -0.27454(11) 0.0359(8) Uani 1 1 d . . .
H46 H 0.9711 0.7001 -0.2445 0.043 Uiso 1 1 calc R . .
O8A O 0.5347(4) 0.5640(4) -0.05968(19) 0.0718(19) Uiso 0.564(5) 1 d P C 1
C47A C 0.4256(7) 0.5602(6) -0.0515(3) 0.071(3) Uiso 0.564(5) 1 d P C 1
H47A H 0.3891 0.6197 -0.0638 0.086 Uiso 0.564(5) 1 calc PR C 1
H47B H 0.4164 0.5582 -0.0187 0.086 Uiso 0.564(5) 1 calc PR C 1
C48A C 0.3787(12) 0.4761(10) -0.0720(5) 0.107(5) Uiso 0.564(5) 1 d P C 1
H48A H 0.3064 0.4915 -0.0858 0.129 Uiso 0.564(5) 1 calc PR C 1
H48B H 0.3713 0.4233 -0.0496 0.129 Uiso 0.564(5) 1 calc PR C 1
C49A C 0.4552(9) 0.4448(8) -0.1079(4) 0.101(4) Uiso 0.564(5) 1 d P C 1
H49A H 0.4796 0.3768 -0.1019 0.122 Uiso 0.564(5) 1 calc PR C 1
H49B H 0.4164 0.4462 -0.1378 0.122 Uiso 0.564(5) 1 calc PR C 1
C50A C 0.5372(9) 0.5015(8) -0.1082(4) 0.065(3) Uiso 0.564(5) 1 d P C 1
H50A H 0.5314 0.5465 -0.1343 0.078 Uiso 0.564(5) 1 calc PR C 1
H50B H 0.6046 0.4632 -0.1095 0.078 Uiso 0.564(5) 1 calc PR C 1
O8B O 0.5507(7) 0.4478(7) -0.0703(3) 0.099(3) Uiso 0.436(5) 1 d P C 2
C47B C 0.5538(10) 0.5293(10) -0.0993(5) 0.064(4) Uiso 0.436(5) 1 d P C 2
H47C H 0.5948 0.5147 -0.1261 0.076 Uiso 0.436(5) 1 calc PR C 2
H47D H 0.5855 0.5874 -0.0837 0.076 Uiso 0.436(5) 1 calc PR C 2
C48B C 0.4300(10) 0.5445(9) -0.1121(4) 0.082(4) Uiso 0.436(5) 1 d P C 2
H48C H 0.4094 0.6118 -0.1036 0.098 Uiso 0.436(5) 1 calc PR C 2
H48D H 0.4181 0.5386 -0.1451 0.098 Uiso 0.436(5) 1 calc PR C 2
C49B C 0.3680(12) 0.4830(11) -0.0931(6) 0.083(5) Uiso 0.436(5) 1 d P C 2
H49C H 0.3310 0.4396 -0.1156 0.100 Uiso 0.436(5) 1 calc PR C 2
H49D H 0.3132 0.5175 -0.0760 0.100 Uiso 0.436(5) 1 calc PR C 2
C50B C 0.4508(11) 0.4206(10) -0.0594(5) 0.095(4) Uiso 0.436(5) 1 d P C 2
H50C H 0.4390 0.4364 -0.0276 0.114 Uiso 0.436(5) 1 calc PR C 2
H50D H 0.4403 0.3493 -0.0639 0.114 Uiso 0.436(5) 1 calc PR C 2

loop_
_atom_site_aniso_label
_atom_site_aniso_U_11
_atom_site_aniso_U_22
_atom_site_aniso_U_33
_atom_site_aniso_U_23
_atom_site_aniso_U_13
_atom_site_aniso_U_12
Y1 0.02596(14) 0.01971(15) 0.01508(14) -0.00117(12) 0.00187(10) 0.00001(12)
B1 0.0273(17) 0.034(2) 0.0208(17) -0.0042(16) 0.0017(14) -0.0038(16)
Si1 0.0326(5) 0.0213(4) 0.0293(5) 0.0029(4) -0.0001(4) 0.0008(4)
Si2 0.0336(5) 0.0317(5) 0.0333(5) -0.0028(4) -0.0032(4) -0.0025(4)
O1 0.0290(11) 0.0360(13) 0.0233(11) -0.0023(9) 0.0030(9) -0.0025(10)
O2 0.0255(11) 0.0269(11) 0.0186(10) -0.0013(8) 0.0017(8) 0.0019(8)
O3 0.0397(12) 0.0213(11) 0.0197(11) -0.0010(8) 0.0045(9) 0.0013(9)
O4 0.0364(12) 0.0222(11) 0.0186(11) 0.0008(8) 0.0028(9) 0.0044(9)
O5 0.0390(13) 0.0258(12) 0.0276(12) 0.0029(9) 0.0086(10) -0.0017(10)
O6 0.0346(12) 0.0235(11) 0.0188(11) -0.0002(8) -0.0041(9) -0.0032(9)
O7 0.0442(14) 0.0321(12) 0.0163(11) 0.0003(9) 0.0048(10) 0.0109(10)
C1 0.0287(15) 0.0183(15) 0.0211(15) 0.0015(11) 0.0031(12) -0.0004(12)
C2 0.0279(16) 0.0262(16) 0.0218(16) -0.0036(12) -0.0027(13) -0.0001(12)
C3 0.058(3) 0.033(2) 0.072(3) 0.0120(19) 0.018(2) 0.0086(18)
C4 0.044(2) 0.053(3) 0.077(3) 0.001(2) 0.020(2) -0.004(2)
C5 0.116(4) 0.082(4) 0.060(3) 0.008(3) -0.037(3) -0.058(3)
C6 0.0248(16) 0.0239(16) 0.0191(16) -0.0020(12) 0.0004(12) 0.0011(12)
C7 0.0328(16) 0.0213(16) 0.0239(16) -0.0028(12) -0.0008(13) -0.0033(13)
C8 0.038(2) 0.045(2) 0.053(2) 0.0175(18) -0.0085(18) -0.0063(17)
C9 0.056(2) 0.0337(19) 0.035(2) 0.0006(15) 0.0042(17) 0.0102(16)
C10 0.047(2) 0.0326(19) 0.036(2) -0.0014(15) -0.0028(16) 0.0032(16)
C11 0.040(2) 0.0336(19) 0.0343(19) 0.0026(15) 0.0151(15) -0.0045(15)
C12 0.058(3) 0.041(2) 0.078(3) -0.002(2) 0.019(2) -0.013(2)
C13 0.062(2) 0.034(2) 0.033(2) 0.0040(16) 0.0076(18) -0.0055(18)
C14 0.047(2) 0.0325(19) 0.0246(18) 0.0066(14) 0.0060(15) -0.0015(15)
C15 0.050(2) 0.0258(18) 0.0292(18) -0.0011(14) -0.0052(16) -0.0119(15)
C17 0.069(3) 0.056(3) 0.051(3) 0.003(2) -0.029(2) -0.009(2)
C18 0.050(2) 0.0350(19) 0.036(2) 0.0115(16) -0.0157(17) -0.0026(17)
C19 0.052(2) 0.0347(19) 0.0161(16) -0.0030(14) 0.0085(15) 0.0028(16)
C20 0.064(3) 0.0301(19) 0.0298(19) -0.0073(15) 0.0120(18) -0.0005(17)
C21 0.045(2) 0.032(2) 0.054(2) -0.0014(17) 0.0141(18) 0.0081(16)
C22 0.062(3) 0.070(3) 0.030(2) 0.0012(19) 0.0030(18) 0.042(2)
C23 0.0302(16) 0.0215(15) 0.0243(16) -0.0003(13) 0.0012(13) -0.0016(13)
C24 0.0338(18) 0.0347(19) 0.0263(18) 0.0018(14) -0.0001(14) 0.0021(14)
C25 0.0377(19) 0.0278(18) 0.037(2) -0.0010(14) 0.0082(16) 0.0061(14)
C26 0.055(2) 0.0251(17) 0.0236(17) -0.0046(13) 0.0104(16) -0.0017(15)
C27 0.047(2) 0.0279(17) 0.0216(17) -0.0006(13) -0.0040(14) -0.0025(15)
C28 0.0324(17) 0.0237(16) 0.0246(17) -0.0021(13) 0.0025(14) -0.0028(13)
C29 0.0331(16) 0.0360(18) 0.0135(14) -0.0062(13) 0.0017(12) -0.0042(15)
C30 0.0325(18) 0.039(2) 0.0244(17) -0.0027(14) -0.0011(14) -0.0048(15)
C31 0.039(2) 0.048(2) 0.031(2) -0.0039(16) -0.0050(16) 0.0034(17)
C32 0.0281(17) 0.061(3) 0.0259(18) -0.0086(17) 0.0008(14) -0.0052(18)
C33 0.0360(19) 0.045(2) 0.0271(19) -0.0052(15) 0.0019(15) -0.0109(16)
C34 0.0340(18) 0.0364(19) 0.0191(16) -0.0053(13) 0.0025(13) -0.0012(14)
C35 0.0259(16) 0.0303(17) 0.0217(16) 0.0008(13) -0.0056(13) 0.0018(13)
C36 0.0309(17) 0.0334(18) 0.0264(17) -0.0039(14) 0.0008(14) -0.0002(14)
C37 0.0342(18) 0.0325(19) 0.0319(19) -0.0046(15) -0.0074(15) 0.0047(15)
C38 0.0349(19) 0.0261(18) 0.047(2) 0.0031(15) -0.0139(16) 0.0006(14)
C39 0.0304(18) 0.037(2) 0.038(2) 0.0109(16) -0.0013(15) -0.0030(15)
C40 0.0284(17) 0.0392(19) 0.0249(17) 0.0007(14) 0.0007(13) 0.0044(14)
C41 0.0266(16) 0.0374(19) 0.0220(17) 0.0020(14) -0.0017(13) -0.0089(14)
C42 0.068(3) 0.043(2) 0.027(2) 0.0017(16) -0.0040(18) -0.0237(19)
C43 0.081(3) 0.068(3) 0.025(2) 0.0084(19) -0.0126(19) -0.037(2)
C44 0.045(2) 0.063(3) 0.045(2) 0.030(2) -0.0186(18) -0.019(2)
C45 0.036(2) 0.048(2) 0.043(2) 0.0146(18) -0.0011(17) 0.0026(17)
C46 0.0398(19) 0.041(2) 0.0262(18) 0.0062(15) -0.0023(15) 0.0041(16)

loop_
_atom_type_symbol
_atom_type_description
_atom_type_scat_dispersion_real
_atom_type_scat_dispersion_imag
_atom_type_scat_source
C C 0.0033 0.0016 'International Tables Vol C Tables 4.2.6.8 and 6.1.1.4'
H H 0.0000 0.0000 'International Tables Vol C Tables 4.2.6.8 and 6.1.1.4'
B B 0.0013 0.0007 'International Tables Vol C Tables 4.2.6.8 and 6.1.1.4'
O O 0.0106 0.0060 'International Tables Vol C Tables 4.2.6.8 and 6.1.1.4'
Si Si 0.0817 0.0704 'International Tables Vol C Tables 4.2.6.8 and 6.1.1.4'
Y Y -2.7962 3.5667 'International Tables Vol C Tables 4.2.6.8 and 6.1.1.4'

loop_
_geom_angle_atom_site_label_1
_geom_angle_atom_site_label_2
_geom_angle_atom_site_label_3
_geom_angle
_geom_angle_site_symmetry_1
_geom_angle_site_symmetry_3
O3 Y1 O4 138.13(7) . .
O3 Y1 O1 96.78(7) . .
O4 Y1 O1 83.96(7) . .
O3 Y1 O2 74.76(7) . .
O4 Y1 O2 71.98(7) . .
O1 Y1 O2 127.24(7) . .
O3 Y1 O6 98.07(7) . .
O4 Y1 O6 100.63(7) . .
O1 Y1 O6 151.46(7) . .
O2 Y1 O6 80.34(7) . .
O3 Y1 O7 145.99(7) . .
O4 Y1 O7 75.28(7) . .
O1 Y1 O7 77.77(7) . .
O2 Y1 O7 135.00(7) . .
O6 Y1 O7 76.28(7) . .
O3 Y1 O5 73.40(7) . .
O4 Y1 O5 146.19(7) . .
O1 Y1 O5 79.26(7) . .
O2 Y1 O5 140.64(7) . .
O6 Y1 O5 81.84(7) . .
O7 Y1 O5 72.60(7) . .
O3 Y1 O2 73.25(7) . 3_755
O4 Y1 O2 74.13(7) . 3_755
O1 Y1 O2 53.22(7) . 3_755
O2 Y1 O2 74.96(8) . 3_755
O6 Y1 O2 155.18(7) . 3_755
O7 Y1 O2 123.85(7) . 3_755
O5 Y1 O2 116.29(7) . 3_755
O3 Y1 C1 84.82(8) . .
O4 Y1 C1 77.69(7) . .
O1 Y1 C1 26.29(8) . .
O2 Y1 C1 101.44(8) . .
O6 Y1 C1 176.95(7) . .
O7 Y1 C1 100.78(8) . .
O5 Y1 C1 98.13(8) . .
O2 Y1 C1 26.93(7) 3_755 .
O3 Y1 Y1 69.65(5) . 3_755
O4 Y1 Y1 68.52(5) . 3_755
O1 Y1 Y1 88.46(5) . 3_755
O2 Y1 Y1 39.28(5) . 3_755
O6 Y1 Y1 119.58(5) . 3_755
O7 Y1 Y1 142.40(5) . 3_755
O5 Y1 Y1 139.23(5) . 3_755
O2 Y1 Y1 35.68(4) 3_755 3_755
C1 Y1 Y1 62.31(6) . 3_755
C35 B1 C23 109.7(2) . .
C35 B1 C29 110.0(3) . .
C23 B1 C29 108.3(2) . .
C35 B1 C41 111.3(3) . .
C23 B1 C41 109.3(3) . .
C29 B1 C41 108.0(2) . .
C8 Si1 C10 109.33(17) . .
C8 Si1 C9 110.53(18) . .
C10 Si1 C9 111.65(16) . .
C8 Si1 C7 109.38(15) . .
C10 Si1 C7 110.48(15) . .
C9 Si1 C7 105.40(15) . .
C4 Si2 C5 110.0(2) . .
C4 Si2 C3 110.36(19) . .
C5 Si2 C3 111.6(2) . .
C4 Si2 C2 108.76(16) . .
C5 Si2 C2 107.96(17) . .
C3 Si2 C2 108.04(16) . .
C1 O1 Y1 98.78(18) . .
C1 O2 Y1 162.28(19) 3_755 .
C1 O2 Y1 89.07(17) 3_755 3_755
Y1 O2 Y1 105.04(8) . 3_755
C6 O3 Y1 137.60(19) 3_755 .
C6 O4 Y1 139.47(18) . .
C11 O5 C14 104.3(2) . .
C11 O5 Y1 125.60(18) . .
C14 O5 Y1 126.55(17) . .
C15 O6 C18 109.2(2) . .
C15 O6 Y1 118.91(17) . .
C18 O6 Y1 131.85(18) . .
C19 O7 C22 107.1(2) . .
C19 O7 Y1 130.65(17) . .
C22 O7 Y1 122.30(17) . .
O1 C1 O2 118.9(3) . 3_755
O1 C1 C2 120.0(3) . .
O2 C1 C2 121.0(3) 3_755 .
O1 C1 Y1 54.93(15) . .
O2 C1 Y1 64.00(15) 3_755 .
C2 C1 Y1 174.5(2) . .
C1 C2 Si2 111.1(2) . .
C1 C2 H2A 109.4 . .
Si2 C2 H2A 109.4 . .
C1 C2 H2B 109.4 . .
Si2 C2 H2B 109.4 . .
H2A C2 H2B 108.0 . .
Si2 C3 H3A 109.5 . .
Si2 C3 H3B 109.5 . .
H3A C3 H3B 109.5 . .
Si2 C3 H3C 109.5 . .
H3A C3 H3C 109.5 . .
H3B C3 H3C 109.5 . .
Si2 C4 H4A 109.5 . .
Si2 C4 H4B 109.5 . .
H4A C4 H4B 109.5 . .
Si2 C4 H4C 109.5 . .
H4A C4 H4C 109.5 . .
H4B C4 H4C 109.5 . .
Si2 C5 H5A 109.5 . .
Si2 C5 H5B 109.5 . .
H5A C5 H5B 109.5 . .
Si2 C5 H5C 109.5 . .
H5A C5 H5C 109.5 . .
H5B C5 H5C 109.5 . .
O3 C6 O4 124.2(3) 3_755 .
O3 C6 C7 118.1(3) 3_755 .
O4 C6 C7 117.7(2) . .
C6 C7 Si1 114.4(2) . .
C6 C7 H7A 108.6 . .
Si1 C7 H7A 108.6 . .
C6 C7 H7B 108.6 . .
Si1 C7 H7B 108.6 . .
H7A C7 H7B 107.6 . .
Si1 C8 H8A 109.5 . .
Si1 C8 H8B 109.5 . .
H8A C8 H8B 109.5 . .
Si1 C8 H8C 109.5 . .
H8A C8 H8C 109.5 . .
H8B C8 H8C 109.5 . .
Si1 C9 H9A 109.5 . .
Si1 C9 H9B 109.5 . .
H9A C9 H9B 109.5 . .
Si1 C9 H9C 109.5 . .
H9A C9 H9C 109.5 . .
H9B C9 H9C 109.5 . .
Si1 C10 H10A 109.5 . .
Si1 C10 H10B 109.5 . .
H10A C10 H10B 109.5 . .
Si1 C10 H10C 109.5 . .
H10A C10 H10C 109.5 . .
H10B C10 H10C 109.5 . .
O5 C11 C12 106.6(3) . .
O5 C11 H11A 110.4 . .
C12 C11 H11A 110.4 . .
O5 C11 H11B 110.4 . .
C12 C11 H11B 110.4 . .
H11A C11 H11B 108.6 . .
C11 C12 C13 104.8(3) . .
C11 C12 H12A 110.8 . .
C13 C12 H12A 110.8 . .
C11 C12 H12B 110.8 . .
C13 C12 H12B 110.8 . .
H12A C12 H12B 108.9 . .
C14 C13 C12 103.6(3) . .
C14 C13 H13A 111.0 . .
C12 C13 H13A 111.0 . .
C14 C13 H13B 111.0 . .
C12 C13 H13B 111.0 . .
H13A C13 H13B 109.0 . .
O5 C14 C13 104.7(3) . .
O5 C14 H14A 110.8 . .
C13 C14 H14A 110.8 . .
O5 C14 H14B 110.8 . .
C13 C14 H14B 110.8 . .
H14A C14 H14B 108.9 . .
O6 C15 C16B 104.7(4) . .
O6 C15 C16A 103.7(3) . .
C16B C15 C16A 32.2(4) . .
O6 C15 H15A 111.0 . .
C16B C15 H15A 81.2 . .
C16A C15 H15A 111.0 . .
O6 C15 H15B 111.0 . .
C16B C15 H15B 135.3 . .
C16A C15 H15B 111.0 . .
H15A C15 H15B 109.0 . .
O6 C15 H15C 110.8 . .
C16B C15 H15C 110.8 . .
C16A C15 H15C 136.3 . .
H15A C15 H15C 31.2 . .
H15B C15 H15C 80.9 . .
O6 C15 H15D 110.8 . .
C16B C15 H15D 110.8 . .
C16A C15 H15D 81.8 . .
H15A C15 H15D 131.3 . .
H15B C15 H15D 30.8 . .
H15C C15 H15D 108.9 . .
C17 C16A C15 102.4(4) . .
C17 C16A H16A 111.3 . .
C15 C16A H16A 111.3 . .
C17 C16A H16B 111.3 . .
C15 C16A H16B 111.3 . .
H16A C16A H16B 109.2 . .
C17 C16B C15 106.9(6) . .
C17 C16B H16C 110.3 . .
C15 C16B H16C 110.3 . .
C17 C16B H16D 110.3 . .
C15 C16B H16D 110.3 . .
H16C C16B H16D 108.6 . .
C16B C17 C16A 34.6(4) . .
C16B C17 C18 108.3(5) . .
C16A C17 C18 105.8(4) . .
C16B C17 H17A 77.9 . .
C16A C17 H17A 110.6 . .
C18 C17 H17A 110.6 . .
C16B C17 H17B 134.5 . .
C16A C17 H17B 110.6 . .
C18 C17 H17B 110.6 . .
H17A C17 H17B 108.7 . .
C16B C17 H17C 110.0 . .
C16A C17 H17C 137.4 . .
C18 C17 H17C 110.0 . .
H17A C17 H17C 34.4 . .
H17B C17 H17C 77.5 . .
C16B C17 H17D 110.0 . .
C16A C17 H17D 79.3 . .
C18 C17 H17D 110.0 . .
H17A C17 H17D 133.1 . .
H17B C17 H17D 33.3 . .
H17C C17 H17D 108.4 . .
O6 C18 C17 106.0(3) . .
O6 C18 H18A 110.5 . .
C17 C18 H18A 110.5 . .
O6 C18 H18B 110.5 . .
C17 C18 H18B 110.5 . .
H18A C18 H18B 108.7 . .
O7 C19 C20 104.5(2) . .
O7 C19 H19A 110.9 . .
C20 C19 H19A 110.9 . .
O7 C19 H19B 110.9 . .
C20 C19 H19B 110.9 . .
H19A C19 H19B 108.9 . .
C19 C20 C21 102.2(3) . .
C19 C20 H20A 111.3 . .
C21 C20 H20A 111.3 . .
C19 C20 H20B 111.3 . .
C21 C20 H20B 111.3 . .
H20A C20 H20B 109.2 . .
C22 C21 C20 104.1(3) . .
C22 C21 H21A 110.9 . .
C20 C21 H21A 110.9 . .
C22 C21 H21B 110.9 . .
C20 C21 H21B 110.9 . .
H21A C21 H21B 109.0 . .
O7 C22 C21 107.3(3) . .
O7 C22 H22A 110.3 . .
C21 C22 H22A 110.3 . .
O7 C22 H22B 110.3 . .
C21 C22 H22B 110.3 . .
H22A C22 H22B 108.5 . .
C28 C23 C24 115.4(3) . .
C28 C23 B1 123.0(3) . .
C24 C23 B1 121.5(3) . .
C25 C24 C23 122.8(3) . .
C25 C24 H24 118.6 . .
C23 C24 H24 118.6 . .
C26 C25 C24 119.7(3) . .
C26 C25 H25 120.1 . .
C24 C25 H25 120.1 . .
C25 C26 C27 119.3(3) . .
C25 C26 H26 120.3 . .
C27 C26 H26 120.3 . .
C26 C27 C28 120.6(3) . .
C26 C27 H27 119.7 . .
C28 C27 H27 119.7 . .
C27 C28 C23 122.1(3) . .
C27 C28 H28 119.0 . .
C23 C28 H28 119.0 . .
C30 C29 C34 115.0(3) . .
C30 C29 B1 123.1(3) . .
C34 C29 B1 121.6(3) . .
C29 C30 C31 123.0(3) . .
C29 C30 H30 118.5 . .
C31 C30 H30 118.5 . .
C32 C31 C30 119.9(3) . .
C32 C31 H31 120.1 . .
C30 C31 H31 120.1 . .
C33 C32 C31 119.5(3) . .
C33 C32 H32 120.3 . .
C31 C32 H32 120.3 . .
C32 C33 C34 119.8(3) . .
C32 C33 H33 120.1 . .
C34 C33 H33 120.1 . .
C33 C34 C29 122.8(3) . .
C33 C34 H34 118.6 . .
C29 C34 H34 118.6 . .
C40 C35 C36 114.0(3) . .
C40 C35 B1 124.3(3) . .
C36 C35 B1 121.7(3) . .
C37 C36 C35 123.3(3) . .
C37 C36 H36 118.3 . .
C35 C36 H36 118.3 . .
C38 C37 C36 120.4(3) . .
C38 C37 H37 119.8 . .
C36 C37 H37 119.8 . .
C37 C38 C39 118.8(3) . .
C37 C38 H38 120.6 . .
C39 C38 H38 120.6 . .
C38 C39 C40 120.2(3) . .
C38 C39 H39 119.9 . .
C40 C39 H39 119.9 . .
C39 C40 C35 123.3(3) . .
C39 C40 H40 118.3 . .
C35 C40 H40 118.3 . .
C46 C41 C42 114.3(3) . .
C46 C41 B1 123.5(3) . .
C42 C41 B1 122.0(3) . .
C43 C42 C41 122.6(4) . .
C43 C42 H42 118.7 . .
C41 C42 H42 118.7 . .
C44 C43 C42 121.0(4) . .
C44 C43 H43 119.5 . .
C42 C43 H43 119.5 . .
C43 C44 C45 119.0(3) . .
C43 C44 H44 120.5 . .
C45 C44 H44 120.5 . .
C44 C45 C46 119.2(4) . .
C44 C45 H45 120.4 . .
C46 C45 H45 120.4 . .
C41 C46 C45 123.9(3) . .
C41 C46 H46 118.0 . .
C45 C46 H46 118.0 . .
C47A O8A C50A 101.2(6) . .
O8A C47A C48A 109.8(9) . .
O8A C47A H47A 109.7 . .
C48A C47A H47A 109.7 . .
O8A C47A H47B 109.7 . .
C48A C47A H47B 109.7 . .
H47A C47A H47B 108.2 . .
C47A C48A C49A 105.8(10) . .
C47A C48A H48A 110.6 . .
C49A C48A H48A 110.6 . .
C47A C48A H48B 110.6 . .
C49A C48A H48B 110.6 . .
H48A C48A H48B 108.7 . .
C50A C49A C48A 111.1(10) . .
C50A C49A H49A 109.4 . .
C48A C49A H49A 109.4 . .
C50A C49A H49B 109.4 . .
C48A C49A H49B 109.4 . .
H49A C49A H49B 108.0 . .
C49A C50A O8A 104.5(9) . .
C49A C50A H50A 110.9 . .
O8A C50A H50A 110.9 . .
C49A C50A H50B 110.9 . .
O8A C50A H50B 110.9 . .
H50A C50A H50B 108.9 . .
C50B O8B C47B 114.8(10) . .
O8B C47B C48B 101.2(9) . .
O8B C47B H47C 111.5 . .
C48B C47B H47C 111.5 . .
O8B C47B H47D 111.5 . .
C48B C47B H47D 111.5 . .
H47C C47B H47D 109.3 . .
C49B C48B C47B 113.8(12) . .
C49B C48B H48C 108.8 . .
C47B C48B H48C 108.8 . .
C49B C48B H48D 108.8 . .
C47B C48B H48D 108.8 . .
H48C C48B H48D 107.7 . .
C48B C49B C50B 103.8(12) . .
C48B C49B H49C 111.0 . .
C50B C49B H49C 111.0 . .
C48B C49B H49D 111.0 . .
C50B C49B H49D 111.0 . .
H49C C49B H49D 109.0 . .
O8B C50B C49B 105.3(11) . .
O8B C50B H50C 110.7 . .
C49B C50B H50C 110.7 . .
O8B C50B H50D 110.7 . .
C49B C50B H50D 110.7 . .
H50C C50B H50D 108.8 . .

loop_
_geom_bond_atom_site_label_1
_geom_bond_atom_site_label_2
_geom_bond_distance
_geom_bond_site_symmetry_2
Y1 O3 2.2693(19) .
Y1 O4 2.2729(19) .
Y1 O1 2.333(2) .
Y1 O2 2.3334(19) .
Y1 O6 2.380(2) .
Y1 O7 2.4379(19) .
Y1 O5 2.457(2) .
Y1 O2 2.532(2) 3_755
Y1 C1 2.817(3) .
Y1 Y1 3.8632(6) 3_755
B1 C35 1.645(5) .
B1 C23 1.651(4) .
B1 C29 1.651(5) .
B1 C41 1.659(5) .
Si1 C8 1.847(3) .
Si1 C10 1.856(3) .
Si1 C9 1.865(3) .
Si1 C7 1.898(3) .
Si2 C4 1.845(4) .
Si2 C5 1.855(4) .
Si2 C3 1.858(4) .
Si2 C2 1.914(3) .
O1 C1 1.263(3) .
O2 C1 1.276(3) 3_755
O2 Y1 2.532(2) 3_755
O3 C6 1.266(3) 3_755
O4 C6 1.272(3) .
O5 C11 1.453(4) .
O5 C14 1.453(4) .
O6 C15 1.463(3) .
O6 C18 1.467(4) .
O7 C19 1.449(3) .
O7 C22 1.468(4) .
C1 O2 1.276(3) 3_755
C1 C2 1.481(4) .
C2 H2A 0.9900 .
C2 H2B 0.9900 .
C3 H3A 0.9800 .
C3 H3B 0.9800 .
C3 H3C 0.9800 .
C4 H4A 0.9800 .
C4 H4B 0.9800 .
C4 H4C 0.9800 .
C5 H5A 0.9800 .
C5 H5B 0.9800 .
C5 H5C 0.9800 .
C6 O3 1.266(3) 3_755
C6 C7 1.486(4) .
C7 H7A 0.9900 .
C7 H7B 0.9900 .
C8 H8A 0.9800 .
C8 H8B 0.9800 .
C8 H8C 0.9800 .
C9 H9A 0.9800 .
C9 H9B 0.9800 .
C9 H9C 0.9800 .
C10 H10A 0.9800 .
C10 H10B 0.9800 .
C10 H10C 0.9800 .
C11 C12 1.520(5) .
C11 H11A 0.9900 .
C11 H11B 0.9900 .
C12 C13 1.526(5) .
C12 H12A 0.9900 .
C12 H12B 0.9900 .
C13 C14 1.504(5) .
C13 H13A 0.9900 .
C13 H13B 0.9900 .
C14 H14A 0.9900 .
C14 H14B 0.9900 .
C15 C16B 1.519(9) .
C15 C16A 1.571(7) .
C15 H15A 0.9900 .
C15 H15B 0.9900 .
C15 H15C 0.9900 .
C15 H15D 0.9900 .
C16A C17 1.461(7) .
C16A H16A 0.9900 .
C16A H16B 0.9900 .
C16B C17 1.424(9) .
C16B H16C 0.9900 .
C16B H16D 0.9900 .
C17 C18 1.498(5) .
C17 H17A 0.9900 .
C17 H17B 0.9900 .
C17 H17C 0.9900 .
C17 H17D 0.9900 .
C18 H18A 0.9900 .
C18 H18B 0.9900 .
C19 C20 1.505(4) .
C19 H19A 0.9900 .
C19 H19B 0.9900 .
C20 C21 1.510(5) .
C20 H20A 0.9900 .
C20 H20B 0.9900 .
C21 C22 1.495(5) .
C21 H21A 0.9900 .
C21 H21B 0.9900 .
C22 H22A 0.9900 .
C22 H22B 0.9900 .
C23 C28 1.399(4) .
C23 C24 1.401(4) .
C24 C25 1.396(4) .
C24 H24 0.9500 .
C25 C26 1.376(5) .
C25 H25 0.9500 .
C26 C27 1.376(5) .
C26 H26 0.9500 .
C27 C28 1.393(4) .
C27 H27 0.9500 .
C28 H28 0.9500 .
C29 C30 1.390(4) .
C29 C34 1.408(4) .
C30 C31 1.392(5) .
C30 H30 0.9500 .
C31 C32 1.388(5) .
C31 H31 0.9500 .
C32 C33 1.368(5) .
C32 H32 0.9500 .
C33 C34 1.396(4) .
C33 H33 0.9500 .
C34 H34 0.9500 .
C35 C40 1.403(4) .
C35 C36 1.410(4) .
C36 C37 1.378(4) .
C36 H36 0.9500 .
C37 C38 1.378(5) .
C37 H37 0.9500 .
C38 C39 1.380(5) .
C38 H38 0.9500 .
C39 C40 1.385(4) .
C39 H39 0.9500 .
C40 H40 0.9500 .
C41 C46 1.390(5) .
C41 C42 1.405(5) .
C42 C43 1.388(5) .
C42 H42 0.9500 .
C43 C44 1.367(6) .
C43 H43 0.9500 .
C44 C45 1.382(5) .
C44 H44 0.9500 .
C45 C46 1.397(5) .
C45 H45 0.9500 .
C46 H46 0.9500 .
O8A C47A 1.390(9) .
O8A C50A 1.680(12) .
C47A C48A 1.412(15) .
C47A H47A 0.9900 .
C47A H47B 0.9900 .
C48A C49A 1.528(17) .
C48A H48A 0.9900 .
C48A H48B 0.9900 .
C49A C50A 1.281(13) .
C49A H49A 0.9900 .
C49A H49B 0.9900 .
C50A H50A 0.9900 .
C50A H50B 0.9900 .
O8B C50B 1.351(15) .
O8B C47B 1.412(16) .
C47B C48B 1.579(17) .
C47B H47C 0.9900 .
C47B H47D 0.9900 .
C48B C49B 1.291(17) .
C48B H48C 0.9900 .
C48B H48D 0.9900 .
C49B C50B 1.64(2) .
C49B H49C 0.9900 .
C49B H49D 0.9900 .
C50B H50C 0.9900 .
C50B H50D 0.9900 .

loop_
_geom_torsion_atom_site_label_1
_geom_torsion_atom_site_label_2
_geom_torsion_atom_site_label_3
_geom_torsion_atom_site_label_4
_geom_torsion
_geom_torsion_site_symmetry_1
_geom_torsion_site_symmetry_4
O3 Y1 O1 C1 -63.52(17) . .
O4 Y1 O1 C1 74.35(16) . .
O2 Y1 O1 C1 12.46(19) . .
O6 Y1 O1 C1 175.51(16) . .
O7 Y1 O1 C1 150.55(17) . .
O5 Y1 O1 C1 -135.14(17) . .
O2 Y1 O1 C1 -0.34(15) 3_755 .
Y1 Y1 O1 C1 5.78(16) 3_755 .
O3 Y1 O2 C1 -65.4(6) . 3_755
O4 Y1 O2 C1 140.3(6) . 3_755
O1 Y1 O2 C1 -152.4(6) . 3_755
O6 Y1 O2 C1 35.7(6) . 3_755
O7 Y1 O2 C1 95.0(6) . 3_755
O5 Y1 O2 C1 -28.5(6) . 3_755
O2 Y1 O2 C1 -141.8(6) 3_755 3_755
C1 Y1 O2 C1 -146.8(6) . 3_755
Y1 Y1 O2 C1 -141.8(6) 3_755 3_755
O3 Y1 O2 Y1 76.35(8) . 3_755
O4 Y1 O2 Y1 -77.86(8) . 3_755
O1 Y1 O2 Y1 -10.59(11) . 3_755
O6 Y1 O2 Y1 177.54(8) . 3_755
O7 Y1 O2 Y1 -123.16(9) . 3_755
O5 Y1 O2 Y1 113.30(10) . 3_755
O2 Y1 O2 Y1 0.0 3_755 3_755
C1 Y1 O2 Y1 -4.99(9) . 3_755
O4 Y1 O3 C6 -10.1(3) . 3_755
O1 Y1 O3 C6 78.4(3) . 3_755
O2 Y1 O3 C6 -48.4(3) . 3_755
O6 Y1 O3 C6 -126.0(3) . 3_755
O7 Y1 O3 C6 156.5(3) . 3_755
O5 Y1 O3 C6 155.0(3) . 3_755
O2 Y1 O3 C6 30.1(3) 3_755 3_755
C1 Y1 O3 C6 54.9(3) . 3_755
Y1 Y1 O3 C6 -7.4(3) 3_755 3_755
O3 Y1 O4 C6 1.4(3) . .
O1 Y1 O4 C6 -92.0(3) . .
O2 Y1 O4 C6 40.4(3) . .
O6 Y1 O4 C6 116.4(3) . .
O7 Y1 O4 C6 -170.9(3) . .
O5 Y1 O4 C6 -152.4(3) . .
O2 Y1 O4 C6 -38.6(3) 3_755 .
C1 Y1 O4 C6 -66.2(3) . .
Y1 Y1 O4 C6 -1.3(3) 3_755 .
O3 Y1 O5 C11 -124.2(2) . .
O4 Y1 O5 C11 37.9(3) . .
O1 Y1 O5 C11 -23.7(2) . .
O2 Y1 O5 C11 -161.4(2) . .
O6 Y1 O5 C11 134.8(2) . .
O7 Y1 O5 C11 56.7(2) . .
O2 Y1 O5 C11 -63.0(2) 3_755 .
C1 Y1 O5 C11 -42.1(2) . .
Y1 Y1 O5 C11 -98.5(2) 3_755 .
O3 Y1 O5 C14 31.0(2) . .
O4 Y1 O5 C14 -166.9(2) . .
O1 Y1 O5 C14 131.5(2) . .
O2 Y1 O5 C14 -6.2(3) . .
O6 Y1 O5 C14 -70.0(2) . .
O7 Y1 O5 C14 -148.1(2) . .
O2 Y1 O5 C14 92.2(2) 3_755 .
C1 Y1 O5 C14 113.1(2) . .
Y1 Y1 O5 C14 56.7(3) 3_755 .
O3 Y1 O6 C15 148.8(2) . .
O4 Y1 O6 C15 6.4(2) . .
O1 Y1 O6 C15 -90.6(2) . .
O2 Y1 O6 C15 75.8(2) . .
O7 Y1 O6 C15 -65.4(2) . .
O5 Y1 O6 C15 -139.4(2) . .
O2 Y1 O6 C15 81.5(3) 3_755 .
C1 Y1 O6 C15 -49.9(14) . .
Y1 Y1 O6 C15 77.6(2) 3_755 .
O3 Y1 O6 C18 -34.7(3) . .
O4 Y1 O6 C18 -177.1(3) . .
O1 Y1 O6 C18 86.0(3) . .
O2 Y1 O6 C18 -107.6(3) . .
O7 Y1 O6 C18 111.1(3) . .
O5 Y1 O6 C18 37.1(3) . .
O2 Y1 O6 C18 -102.0(3) 3_755 .
C1 Y1 O6 C18 126.6(13) . .
Y1 Y1 O6 C18 -105.8(3) 3_755 .
O3 Y1 O7 C19 46.3(3) . .
O4 Y1 O7 C19 -142.9(3) . .
O1 Y1 O7 C19 130.2(3) . .
O2 Y1 O7 C19 -98.5(3) . .
O6 Y1 O7 C19 -37.8(2) . .
O5 Y1 O7 C19 47.8(2) . .
O2 Y1 O7 C19 158.2(2) 3_755 .
C1 Y1 O7 C19 143.0(2) . .
Y1 Y1 O7 C19 -158.8(2) 3_755 .
O3 Y1 O7 C22 -134.6(3) . .
O4 Y1 O7 C22 36.2(3) . .
O1 Y1 O7 C22 -50.7(3) . .
O2 Y1 O7 C22 80.6(3) . .
O6 Y1 O7 C22 141.3(3) . .
O5 Y1 O7 C22 -133.1(3) . .
O2 Y1 O7 C22 -22.7(3) 3_755 .
C1 Y1 O7 C22 -37.8(3) . .
Y1 Y1 O7 C22 20.3(3) 3_755 .
Y1 O1 C1 O2 0.6(3) . 3_755
Y1 O1 C1 C2 177.5(2) . .
O3 Y1 C1 O1 116.82(16) . .
O4 Y1 C1 O1 -101.45(17) . .
O2 Y1 C1 O1 -169.90(15) . .
O6 Y1 C1 O1 -44.6(14) . .
O7 Y1 C1 O1 -29.29(17) . .
O5 Y1 C1 O1 44.43(17) . .
O2 Y1 C1 O1 179.4(3) 3_755 .
Y1 Y1 C1 O1 -173.47(18) 3_755 .
O3 Y1 C1 O2 -62.59(15) . 3_755
O4 Y1 C1 O2 79.14(15) . 3_755
O1 Y1 C1 O2 -179.4(3) . 3_755
O2 Y1 C1 O2 10.69(19) . 3_755
O6 Y1 C1 O2 136.0(13) . 3_755
O7 Y1 C1 O2 151.31(15) . 3_755
O5 Y1 C1 O2 -134.97(15) . 3_755
Y1 Y1 C1 O2 7.12(12) 3_755 3_755
O3 Y1 C1 C2 93(2) . .
O4 Y1 C1 C2 -125(2) . .
O1 Y1 C1 C2 -23(2) . .
O2 Y1 C1 C2 167(2) . .
O6 Y1 C1 C2 -68(3) . .
O7 Y1 C1 C2 -53(2) . .
O5 Y1 C1 C2 21(2) . .
O2 Y1 C1 C2 156(2) 3_755 .
Y1 Y1 C1 C2 163(2) 3_755 .
O1 C1 C2 Si2 -68.1(3) . .
O2 C1 C2 Si2 108.7(3) 3_755 .
Y1 C1 C2 Si2 -46(2) . .
C4 Si2 C2 C1 79.9(3) . .
C5 Si2 C2 C1 -160.8(3) . .
C3 Si2 C2 C1 -39.9(3) . .
Y1 O4 C6 O3 6.6(5) . 3_755
Y1 O4 C6 C7 -176.0(2) . .
O3 C6 C7 Si1 80.4(3) 3_755 .
O4 C6 C7 Si1 -97.2(3) . .
C8 Si1 C7 C6 36.0(3) . .
C10 Si1 C7 C6 -84.4(2) . .
C9 Si1 C7 C6 154.9(2) . .
C14 O5 C11 C12 -32.1(3) . .
Y1 O5 C11 C12 127.5(3) . .
O5 C11 C12 C13 11.0(4) . .
C11 C12 C13 C14 13.5(4) . .
C11 O5 C14 C13 41.1(3) . .
Y1 O5 C14 C13 -118.3(2) . .
C12 C13 C14 O5 -33.5(3) . .
C18 O6 C15 C16B -16.7(5) . .
Y1 O6 C15 C16B 160.5(4) . .
C18 O6 C15 C16A 16.5(4) . .
Y1 O6 C15 C16A -166.2(3) . .
O6 C15 C16A C17 -32.2(5) . .
C16B C15 C16A C17 63.7(7) . .
O6 C15 C16B C17 22.7(7) . .
C16A C15 C16B C17 -69.8(8) . .
C15 C16B C17 C16A 71.3(8) . .
C15 C16B C17 C18 -20.1(7) . .
C15 C16A C17 C16B -63.8(8) . .
C15 C16A C17 C18 35.7(5) . .
C15 O6 C18 C17 5.0(4) . .
Y1 O6 C18 C17 -171.8(3) . .
C16B C17 C18 O6 9.7(6) . .
C16A C17 C18 O6 -26.5(5) . .
C22 O7 C19 C20 -29.2(4) . .
Y1 O7 C19 C20 150.0(2) . .
O7 C19 C20 C21 38.8(3) . .
C19 C20 C21 C22 -33.4(4) . .
C19 O7 C22 C21 7.8(4) . .
Y1 O7 C22 C21 -171.5(2) . .
C20 C21 C22 O7 16.5(4) . .
C35 B1 C23 C28 102.0(3) . .
C29 B1 C23 C28 -18.1(4) . .
C41 B1 C23 C28 -135.6(3) . .
C35 B1 C23 C24 -76.7(4) . .
C29 B1 C23 C24 163.2(3) . .
C41 B1 C23 C24 45.6(4) . .
C28 C23 C24 C25 1.9(5) . .
B1 C23 C24 C25 -179.3(3) . .
C23 C24 C25 C26 -1.2(5) . .
C24 C25 C26 C27 -0.1(5) . .
C25 C26 C27 C28 0.7(5) . .
C26 C27 C28 C23 0.1(5) . .
C24 C23 C28 C27 -1.3(4) . .
B1 C23 C28 C27 179.9(3) . .
C35 B1 C29 C30 -30.8(4) . .
C23 B1 C29 C30 89.1(3) . .
C41 B1 C29 C30 -152.5(3) . .
C35 B1 C29 C34 155.2(3) . .
C23 B1 C29 C34 -84.9(3) . .
C41 B1 C29 C34 33.4(4) . .
C34 C29 C30 C31 0.4(4) . .
B1 C29 C30 C31 -174.0(3) . .
C29 C30 C31 C32 0.1(5) . .
C30 C31 C32 C33 -0.3(5) . .
C31 C32 C33 C34 0.0(5) . .
C32 C33 C34 C29 0.5(5) . .
C30 C29 C34 C33 -0.7(4) . .
B1 C29 C34 C33 173.8(3) . .
C23 B1 C35 C40 14.8(4) . .
C29 B1 C35 C40 133.9(3) . .
C41 B1 C35 C40 -106.4(3) . .
C23 B1 C35 C36 -164.5(3) . .
C29 B1 C35 C36 -45.4(4) . .
C41 B1 C35 C36 74.3(4) . .
C40 C35 C36 C37 1.0(5) . .
B1 C35 C36 C37 -179.6(3) . .
C35 C36 C37 C38 -1.2(5) . .
C36 C37 C38 C39 0.6(5) . .
C37 C38 C39 C40 0.1(5) . .
C38 C39 C40 C35 -0.1(5) . .
C36 C35 C40 C39 -0.4(4) . .
B1 C35 C40 C39 -179.7(3) . .
C35 B1 C41 C46 145.8(3) . .
C23 B1 C41 C46 24.4(4) . .
C29 B1 C41 C46 -93.3(3) . .
C35 B1 C41 C42 -38.8(4) . .
C23 B1 C41 C42 -160.2(3) . .
C29 B1 C41 C42 82.1(4) . .
C46 C41 C42 C43 -0.3(5) . .
B1 C41 C42 C43 -176.1(3) . .
C41 C42 C43 C44 -1.1(6) . .
C42 C43 C44 C45 1.6(6) . .
C43 C44 C45 C46 -0.8(5) . .
C42 C41 C46 C45 1.1(5) . .
B1 C41 C46 C45 176.9(3) . .
C44 C45 C46 C41 -0.6(5) . .
C50A O8A C47A C48A 26.7(11) . .
O8A C47A C48A C49A -19.8(14) . .
C47A C48A C49A C50A 1.0(17) . .
C48A C49A C50A O8A 14.5(14) . .
C47A O8A C50A C49A -25.7(10) . .
C50B O8B C47B C48B -7.8(15) . .
O8B C47B C48B C49B 0.8(17) . .
C47B C48B C49B C50B 4.9(17) . .
C47B O8B C50B C49B 10.7(16) . .
C48B C49B C50B O8B -9.4(17) . .
